data_1556588
loop_
_publ_author_name
'Akasaka, N.'
'Tanaka, K.'
'Ishida, S.'
'Iwamoto, T.'

_publ_section_title
;
 Synthesis and Functionalization of a
 1,2-Bis(trimethylsilyl)-1,2-disilacyclohexene That Can Serve as a Unit of
 cis-1,2-Dialkyldisilene
;
_journal_name_full Inorganics
_journal_page_first 21
_journal_paper_doi 10.3390/inorganics6010021
_journal_volume 6
_journal_year 2018
_chemical_formula_moiety 'C44 H58 Si6, C7 H8'
_chemical_formula_sum 'C51 H66 Si6'
_chemical_formula_weight 847.57
_space_group_crystal_system triclinic
_space_group_IT_number 2
_space_group_name_Hall '-P 1'
_space_group_name_H-M_alt 'P -1'
_atom_sites_solution_hydrogens geom
_cell_angle_alpha 95.628(2)
_cell_angle_beta 98.481(2)
_cell_angle_gamma 90.755(2)
_cell_formula_units_Z 2
_cell_length_a 11.9302(9)
_cell_length_b 12.8081(10)
_cell_length_c 15.7049(13)
_cell_measurement_reflns_used 9887
_cell_measurement_temperature 100(2)
_cell_measurement_theta_max 31.51
_cell_measurement_theta_min 2.17
_cell_volume 2361.1(3)
_computing_cell_refinement 'Bruker SAINT'
_computing_data_collection 'Bruker APEX2'
_computing_data_reduction 'Bruker SAINT'
_computing_structure_refinement 'SHELXL-2014/7 (Sheldrick, 2014)'
_computing_structure_solution 'SHELXS-97 (Sheldrick 2008)'
_diffrn_ambient_temperature 100(2)
_diffrn_detector_area_resol_mean 8.333
_diffrn_measured_fraction_theta_full 1.000
_diffrn_measured_fraction_theta_max 1.000
_diffrn_measurement_device_type 'Bruker APEXII CCD area detector'
_diffrn_measurement_method 'phi and omega scans'
_diffrn_radiation_monochromator 'Bruker Helios multilayer confocal mirror'
_diffrn_radiation_source 'Bruker TXS fine-focus rotating anode'
_diffrn_radiation_type MoK\a
_diffrn_radiation_wavelength 0.71073
_diffrn_reflns_av_R_equivalents 0.0432
_diffrn_reflns_av_unetI/netI 0.0273
_diffrn_reflns_Laue_measured_fraction_full 1.000
_diffrn_reflns_Laue_measured_fraction_max 1.000
_diffrn_reflns_limit_h_max 14
_diffrn_reflns_limit_h_min -14
_diffrn_reflns_limit_k_max 15
_diffrn_reflns_limit_k_min -15
_diffrn_reflns_limit_l_max 19
_diffrn_reflns_limit_l_min -19
_diffrn_reflns_number 58976
_diffrn_reflns_point_group_measured_fraction_full 1.000
_diffrn_reflns_point_group_measured_fraction_max 1.000
_diffrn_reflns_theta_full 25.242
_diffrn_reflns_theta_max 25.500
_diffrn_reflns_theta_min 1.318
_exptl_absorpt_coefficient_mu 0.211
_exptl_absorpt_correction_T_max 0.7462
_exptl_absorpt_correction_T_min 0.6636
_exptl_absorpt_correction_type empirical
_exptl_absorpt_process_details 'SADABS Sheldrick 1996'
_exptl_crystal_colour purple
_exptl_crystal_density_diffrn 1.192
_exptl_crystal_description block
_exptl_crystal_F_000 912
_exptl_crystal_size_max 0.080
_exptl_crystal_size_mid 0.030
_exptl_crystal_size_min 0.020
_refine_diff_density_max 0.397
_refine_diff_density_min -0.269
_refine_diff_density_rms 0.050
_refine_ls_extinction_coef .
_refine_ls_extinction_method none
_refine_ls_goodness_of_fit_ref 1.028
_refine_ls_hydrogen_treatment constr
_refine_ls_matrix_type full
_refine_ls_number_parameters 568
_refine_ls_number_reflns 8802
_refine_ls_number_restraints 126
_refine_ls_restrained_S_all 1.025
_refine_ls_R_factor_all 0.0458
_refine_ls_R_factor_gt 0.0350
_refine_ls_shift/su_max 0.004
_refine_ls_shift/su_mean 0.000
_refine_ls_structure_factor_coef Fsqd
_refine_ls_weighting_details 'w=1/[\s^2^(Fo^2^)+(0.0456P)^2^+1.5701P] where P=(Fo^2^+2Fc^2^)/3'
_refine_ls_weighting_scheme calc
_refine_ls_wR_factor_gt 0.0885
_refine_ls_wR_factor_ref 0.0954
_reflns_Friedel_coverage 0.000
_reflns_Friedel_fraction_full .
_reflns_Friedel_fraction_max .
_reflns_number_gt 7374
_reflns_number_total 8802
_reflns_threshold_expression 'I > 2\s(I)'
_cod_data_source_file Cpd7_NA152a_a_final_171211.cif
_cod_data_source_block NA152a_a
_cod_database_code 1556588
_shelx_space_group_comment
;
The symmetry employed for this shelxl refinement is uniquely defined
by the following loop, which should always be used as a source of
symmetry information in preference to the above space-group names.
They are only intended as comments.
;
_shelx_estimated_absorpt_t_min 0.983
_shelx_estimated_absorpt_t_max 0.996

loop_
_space_group_symop_operation_xyz
'x, y, z'
'-x, -y, -z'

loop_
_atom_site_label
_atom_site_type_symbol
_atom_site_fract_x
_atom_site_fract_y
_atom_site_fract_z
_atom_site_U_iso_or_equiv
_atom_site_adp_type
_atom_site_occupancy
_atom_site_site_symmetry_order
_atom_site_calc_flag
_atom_site_refinement_flags_posn
_atom_site_refinement_flags_adp
_atom_site_refinement_flags_occupancy
_atom_site_disorder_assembly
_atom_site_disorder_group
Si1 Si 0.30073(4) 0.35001(4) 0.67528(3) 0.01491(11) Uani 1 1 d . . . . .
Si2 Si 0.44309(4) 0.28861(4) 0.75386(3) 0.01520(11) Uani 1 1 d . . . . .
Si3 Si 0.09272(4) 0.21271(4) 0.57517(3) 0.01675(12) Uani 1 1 d . . . . .
Si4 Si 0.25480(4) 0.32592(4) 0.47073(3) 0.01644(12) Uani 1 1 d . . . . .
Si5 Si 0.66687(4) 0.21555(4) 0.68890(3) 0.01795(12) Uani 1 1 d . . . . .
Si6 Si 0.49155(4) 0.04241(4) 0.72474(3) 0.01753(12) Uani 1 1 d . . . . .
C1 C 0.21353(15) 0.45744(14) 0.72117(12) 0.0180(4) Uani 1 1 d . . . . .
C2 C 0.14223(15) 0.43925(15) 0.78317(12) 0.0210(4) Uani 1 1 d . . . . .
C3 C 0.13867(17) 0.34324(16) 0.82133(12) 0.0252(4) Uani 1 1 d . . . . .
H1 H 0.1886 0.2894 0.8067 0.030 Uiso 1 1 calc R U . . .
C5 C -0.00877(19) 0.4047(2) 0.90143(15) 0.0380(6) Uani 1 1 d . . . . .
H2 H -0.0600 0.3918 0.9404 0.046 Uiso 1 1 calc R U . . .
C6 C -0.00757(19) 0.4975(2) 0.86861(14) 0.0374(6) Uani 1 1 d . . . . .
H3 H -0.0581 0.5499 0.8851 0.045 Uiso 1 1 calc R U . . .
C8 C 0.07162(18) 0.61625(17) 0.77762(13) 0.0306(5) Uani 1 1 d . . . . .
H4 H 0.0213 0.6686 0.7945 0.037 Uiso 1 1 calc R U . . .
C10 C 0.15414(19) 0.74108(16) 0.69398(14) 0.0319(5) Uani 1 1 d . . . . .
H5 H 0.1079 0.7949 0.7145 0.038 Uiso 1 1 calc R U . . .
C11 C 0.22596(19) 0.76275(16) 0.63892(15) 0.0317(5) Uani 1 1 d . . . . .
H6 H 0.2296 0.8312 0.6209 0.038 Uiso 1 1 calc R U . . .
C12 C 0.29591(18) 0.68362(16) 0.60800(14) 0.0287(5) Uani 1 1 d . . . . .
H7 H 0.3461 0.6990 0.5690 0.034 Uiso 1 1 calc R U . . .
C13 C 0.29143(16) 0.58583(15) 0.63400(13) 0.0231(4) Uani 1 1 d . . . . .
H8 H 0.3393 0.5339 0.6127 0.028 Uiso 1 1 calc R U . . .
C14 C 0.21753(15) 0.55836(15) 0.69213(12) 0.0198(4) Uani 1 1 d . . . . .
C7 C 0.06799(17) 0.51943(17) 0.80945(13) 0.0272(5) Uani 1 1 d . . . . .
C15 C 0.52404(15) 0.36590(15) 0.85300(12) 0.0184(4) Uani 1 1 d . . . . .
C16 C 0.56676(15) 0.46927(15) 0.85195(12) 0.0215(4) Uani 1 1 d . . . . .
C17 C 0.54404(17) 0.52915(15) 0.77970(13) 0.0245(4) Uani 1 1 d . . . . .
H9 H 0.4990 0.4979 0.7283 0.029 Uiso 1 1 calc R U . . .
C9 C 0.14610(17) 0.63927(16) 0.72196(13) 0.0250(4) Uani 1 1 d . . . . .
C4 C 0.06618(18) 0.32603(19) 0.87802(13) 0.0316(5) Uani 1 1 d . . . . .
H10 H 0.0659 0.2608 0.9020 0.038 Uiso 1 1 calc R U . . .
C18 C 0.58413(18) 0.62890(17) 0.78147(15) 0.0314(5) Uani 1 1 d . . . . .
H11 H 0.5659 0.6663 0.7322 0.038 Uiso 1 1 calc R U . . .
C19 C 0.6532(2) 0.67791(18) 0.85638(16) 0.0375(6) Uani 1 1 d . . . . .
H12 H 0.6811 0.7479 0.8573 0.045 Uiso 1 1 calc R U . . .
C20 C 0.67884(19) 0.62494(18) 0.92605(15) 0.0353(5) Uani 1 1 d . . . . .
H13 H 0.7261 0.6580 0.9756 0.042 Uiso 1 1 calc R U . . .
C21 C 0.63703(17) 0.52046(16) 0.92758(13) 0.0269(5) Uani 1 1 d . . . . .
C22 C 0.66155(17) 0.46781(18) 1.00088(13) 0.0305(5) Uani 1 1 d . . . . .
H14 H 0.7101 0.5010 1.0497 0.037 Uiso 1 1 calc R U . . .
C23 C 0.61739(17) 0.36846(17) 1.00483(12) 0.0266(5) Uani 1 1 d . . . . .
C24 C 0.6395(2) 0.3163(2) 1.08114(13) 0.0363(5) Uani 1 1 d . . . . .
H15 H 0.6873 0.3500 1.1302 0.044 Uiso 1 1 calc R U . . .
C25 C 0.5945(2) 0.2205(2) 1.08558(14) 0.0407(6) Uani 1 1 d . . . . .
H16 H 0.6112 0.1868 1.1371 0.049 Uiso 1 1 calc R U . . .
C26 C 0.5220(2) 0.16992(19) 1.01304(14) 0.0347(5) Uani 1 1 d . . . . .
H17 H 0.4892 0.1027 1.0164 0.042 Uiso 1 1 calc R U . . .
C27 C 0.49928(17) 0.21678(16) 0.93921(12) 0.0259(4) Uani 1 1 d . . . . .
H18 H 0.4503 0.1815 0.8916 0.031 Uiso 1 1 calc R U . . .
C28 C 0.54615(15) 0.31709(15) 0.93036(12) 0.0208(4) Uani 1 1 d . . . . .
C29 C 0.24400(14) 0.26090(13) 0.57411(11) 0.0133(3) Uani 1 1 d . . . . .
C30 C 0.32048(14) 0.16173(13) 0.57710(11) 0.0149(4) Uani 1 1 d . . . . .
H19 H 0.2993 0.1203 0.6226 0.018 Uiso 1 1 calc R U . . .
H20 H 0.3011 0.1179 0.5212 0.018 Uiso 1 1 calc R U . . .
C31 C 0.45087(14) 0.18016(14) 0.59426(11) 0.0147(4) Uani 1 1 d . . . . .
H21 H 0.4682 0.2486 0.5742 0.018 Uiso 1 1 calc R U . . .
H22 H 0.4850 0.1254 0.5580 0.018 Uiso 1 1 calc R U . . .
C32 C 0.51166(14) 0.17976(14) 0.69070(11) 0.0145(4) Uani 1 1 d . . . . .
C33 C 0.08827(16) 0.12150(16) 0.66077(13) 0.0251(4) Uani 1 1 d . . . . .
H23 H 0.0097 0.1111 0.6702 0.038 Uiso 1 1 calc R U . . .
H24 H 0.1340 0.1518 0.7148 0.038 Uiso 1 1 calc R U . . .
H25 H 0.1189 0.0538 0.6421 0.038 Uiso 1 1 calc R U . . .
C34 C 0.03491(16) 0.13288(15) 0.47172(13) 0.0233(4) Uani 1 1 d . . . . .
H26 H -0.0370 0.0986 0.4780 0.035 Uiso 1 1 calc R U . . .
H27 H 0.0893 0.0794 0.4579 0.035 Uiso 1 1 calc R U . . .
H28 H 0.0221 0.1787 0.4250 0.035 Uiso 1 1 calc R U . . .
C35 C -0.00786(16) 0.32039(16) 0.59354(14) 0.0252(4) Uani 1 1 d . . . . .
H29 H -0.0768 0.3087 0.5509 0.038 Uiso 1 1 calc R U . . .
H30 H 0.0280 0.3879 0.5873 0.038 Uiso 1 1 calc R U . . .
H31 H -0.0276 0.3210 0.6520 0.038 Uiso 1 1 calc R U . . .
C36 C 0.14111(17) 0.42226(16) 0.44867(14) 0.0257(4) Uani 1 1 d . . . . .
H32 H 0.1527 0.4574 0.3978 0.039 Uiso 1 1 calc R U . . .
H33 H 0.1438 0.4746 0.4989 0.039 Uiso 1 1 calc R U . . .
H34 H 0.0670 0.3855 0.4377 0.039 Uiso 1 1 calc R U . . .
C37 C 0.24268(19) 0.22750(16) 0.37339(13) 0.0286(5) Uani 1 1 d . . . . .
H35 H 0.1679 0.1921 0.3644 0.043 Uiso 1 1 calc R U . . .
H36 H 0.3018 0.1756 0.3824 0.043 Uiso 1 1 calc R U . . .
H37 H 0.2520 0.2633 0.3224 0.043 Uiso 1 1 calc R U . . .
C38 C 0.39514(16) 0.39345(16) 0.47084(13) 0.0240(4) Uani 1 1 d . . . . .
H38 H 0.3861 0.4473 0.4303 0.036 Uiso 1 1 calc R U . . .
H39 H 0.4494 0.3419 0.4531 0.036 Uiso 1 1 calc R U . . .
H40 H 0.4233 0.4264 0.5292 0.036 Uiso 1 1 calc R U . . .
C39 C 0.75857(17) 0.22765(17) 0.79676(14) 0.0299(5) Uani 1 1 d . . . . .
H41 H 0.8354 0.2502 0.7903 0.045 Uiso 1 1 calc R U . . .
H42 H 0.7611 0.1595 0.8204 0.045 Uiso 1 1 calc R U . . .
H43 H 0.7273 0.2796 0.8363 0.045 Uiso 1 1 calc R U . . .
C40 C 0.67907(16) 0.34420(16) 0.64417(14) 0.0254(4) Uani 1 1 d . . . . .
H44 H 0.6600 0.4007 0.6859 0.038 Uiso 1 1 calc R U . . .
H45 H 0.6267 0.3440 0.5898 0.038 Uiso 1 1 calc R U . . .
H46 H 0.7569 0.3555 0.6333 0.038 Uiso 1 1 calc R U . . .
C41 C 0.72985(16) 0.11475(17) 0.61637(14) 0.0279(5) Uani 1 1 d . . . . .
H47 H 0.6832 0.1066 0.5591 0.042 Uiso 1 1 calc R U . . .
H48 H 0.7323 0.0475 0.6413 0.042 Uiso 1 1 calc R U . . .
H49 H 0.8069 0.1375 0.6108 0.042 Uiso 1 1 calc R U . . .
C42 C 0.35890(17) 0.02290(16) 0.77338(13) 0.0256(4) Uani 1 1 d . . . . .
H50 H 0.3132 -0.0356 0.7400 0.038 Uiso 1 1 calc R U . . .
H51 H 0.3151 0.0870 0.7721 0.038 Uiso 1 1 calc R U . . .
H52 H 0.3793 0.0071 0.8334 0.038 Uiso 1 1 calc R U . . .
C43 C 0.61004(18) 0.00034(16) 0.80445(13) 0.0284(5) Uani 1 1 d . . . . .
H53 H 0.5920 -0.0695 0.8200 0.043 Uiso 1 1 calc R U . . .
H54 H 0.6203 0.0505 0.8565 0.043 Uiso 1 1 calc R U . . .
H55 H 0.6801 -0.0020 0.7787 0.043 Uiso 1 1 calc R U . . .
C44 C 0.48134(18) -0.05565(15) 0.62726(13) 0.0257(4) Uani 1 1 d . . . . .
H56 H 0.5482 -0.0479 0.5987 0.038 Uiso 1 1 calc R U . . .
H57 H 0.4129 -0.0437 0.5870 0.038 Uiso 1 1 calc R U . . .
H58 H 0.4776 -0.1267 0.6450 0.038 Uiso 1 1 calc R U . . .
C45 C 0.2203(6) 0.9966(10) 0.9789(5) 0.062(2) Uani 0.648(17) 1 d . U P A 1
H59 H 0.2116 1.0128 1.0399 0.093 Uiso 0.648(17) 1 calc R U P A 1
H60 H 0.2370 1.0615 0.9544 0.093 Uiso 0.648(17) 1 calc R U P A 1
H61 H 0.2826 0.9482 0.9746 0.093 Uiso 0.648(17) 1 calc R U P A 1
C46 C 0.1132(4) 0.9468(7) 0.9302(3) 0.0371(14) Uani 0.648(17) 1 d G U P A 1
C47 C 0.0583(7) 0.8641(6) 0.9597(3) 0.0390(16) Uani 0.648(17) 1 d G U P A 1
H62 H 0.0912 0.8352 1.0108 0.047 Uiso 0.648(17) 1 calc R U P A 1
C48 C -0.0445(7) 0.8237(3) 0.9146(4) 0.0372(14) Uani 0.648(17) 1 d G U P A 1
H63 H -0.0820 0.7671 0.9348 0.045 Uiso 0.648(17) 1 calc R U P A 1
C49 C -0.0926(5) 0.8659(4) 0.8399(4) 0.0352(12) Uani 0.648(17) 1 d G U P A 1
H64 H -0.1629 0.8383 0.8090 0.042 Uiso 0.648(17) 1 calc R U P A 1
C50 C -0.0378(4) 0.9486(5) 0.8103(4) 0.0308(13) Uani 0.648(17) 1 d G U P A 1
H65 H -0.0706 0.9775 0.7593 0.037 Uiso 0.648(17) 1 calc R U P A 1
C51 C 0.0651(5) 0.9890(6) 0.8555(4) 0.0295(14) Uani 0.648(17) 1 d G U P A 1
H66 H 0.1026 1.0455 0.8353 0.035 Uiso 0.648(17) 1 calc R U P A 1
C52 C 0.2319(13) 1.0460(13) 0.9740(10) 0.050(3) Uani 0.352(17) 1 d . U P A 2
H67 H 0.2264 1.0672 1.0349 0.075 Uiso 0.352(17) 1 calc R U P A 2
H68 H 0.2394 1.1087 0.9439 0.075 Uiso 0.352(17) 1 calc R U P A 2
H69 H 0.2985 1.0027 0.9704 0.075 Uiso 0.352(17) 1 calc R U P A 2
C53 C 0.1235(7) 0.9820(8) 0.9311(6) 0.0235(19) Uani 0.352(17) 1 d G U P A 2
C54 C 0.1017(11) 0.8895(7) 0.9660(5) 0.033(2) Uani 0.352(17) 1 d G U P A 2
H70 H 0.1515 0.8690 1.0140 0.040 Uiso 0.352(17) 1 calc R U P A 2
C55 C 0.0069(14) 0.8270(5) 0.9306(7) 0.036(2) Uani 0.352(17) 1 d G U P A 2
H71 H -0.0081 0.7638 0.9544 0.043 Uiso 0.352(17) 1 calc R U P A 2
C56 C -0.0661(9) 0.8570(8) 0.8603(8) 0.038(2) Uani 0.352(17) 1 d G U P A 2
H72 H -0.1308 0.8143 0.8360 0.046 Uiso 0.352(17) 1 calc R U P A 2
C57 C -0.0442(8) 0.9495(9) 0.8254(8) 0.036(3) Uani 0.352(17) 1 d G U P A 2
H73 H -0.0940 0.9700 0.7773 0.043 Uiso 0.352(17) 1 calc R U P A 2
C58 C 0.0506(10) 1.0120(7) 0.8608(8) 0.028(2) Uani 0.352(17) 1 d G U P A 2
H74 H 0.0655 1.0752 0.8370 0.033 Uiso 0.352(17) 1 calc R U P A 2

loop_
_atom_site_aniso_label
_atom_site_aniso_U_11
_atom_site_aniso_U_22
_atom_site_aniso_U_33
_atom_site_aniso_U_23
_atom_site_aniso_U_13
_atom_site_aniso_U_12
Si1 0.0125(2) 0.0151(2) 0.0153(2) -0.00330(19) -0.00130(18) 0.00296(19)
Si2 0.0136(2) 0.0175(2) 0.0125(2) -0.00339(19) -0.00163(18) 0.00324(19)
Si3 0.0108(2) 0.0186(3) 0.0192(3) 0.0003(2) -0.00177(19) -0.00056(19)
Si4 0.0155(2) 0.0172(3) 0.0155(2) 0.00154(19) -0.00158(19) 0.00120(19)
Si5 0.0110(2) 0.0212(3) 0.0202(3) -0.0014(2) -0.00025(19) 0.0033(2)
Si6 0.0188(3) 0.0163(3) 0.0163(3) -0.0001(2) -0.0004(2) 0.0034(2)
C1 0.0133(9) 0.0207(9) 0.0168(9) -0.0066(7) -0.0032(7) 0.0031(7)
C2 0.0156(9) 0.0274(10) 0.0162(9) -0.0091(8) -0.0026(7) 0.0015(8)
C3 0.0225(10) 0.0315(11) 0.0190(10) -0.0070(8) 0.0007(8) -0.0009(8)
C5 0.0290(12) 0.0578(16) 0.0259(11) -0.0133(11) 0.0123(9) -0.0067(11)
C6 0.0256(11) 0.0540(15) 0.0298(12) -0.0151(11) 0.0072(9) 0.0082(11)
C8 0.0250(11) 0.0356(12) 0.0265(11) -0.0124(9) -0.0029(9) 0.0169(9)
C10 0.0326(12) 0.0236(11) 0.0326(12) -0.0085(9) -0.0118(10) 0.0154(9)
C11 0.0338(12) 0.0179(10) 0.0372(12) -0.0026(9) -0.0121(10) 0.0044(9)
C12 0.0260(11) 0.0224(10) 0.0341(12) -0.0004(9) -0.0048(9) 0.0012(8)
C13 0.0197(10) 0.0191(10) 0.0274(10) -0.0042(8) -0.0024(8) 0.0040(8)
C14 0.0161(9) 0.0209(10) 0.0177(9) -0.0069(8) -0.0076(7) 0.0054(7)
C7 0.0190(10) 0.0382(12) 0.0204(10) -0.0121(9) -0.0012(8) 0.0056(9)
C15 0.0136(9) 0.0236(10) 0.0156(9) -0.0068(7) -0.0001(7) 0.0038(7)
C16 0.0150(9) 0.0235(10) 0.0235(10) -0.0089(8) 0.0014(8) 0.0028(8)
C17 0.0220(10) 0.0251(10) 0.0237(10) -0.0052(8) -0.0003(8) -0.0002(8)
C9 0.0222(10) 0.0252(10) 0.0219(10) -0.0095(8) -0.0082(8) 0.0102(8)
C4 0.0292(11) 0.0421(13) 0.0212(10) -0.0073(9) 0.0039(9) -0.0070(10)
C18 0.0310(12) 0.0258(11) 0.0355(12) -0.0021(9) 0.0022(9) -0.0032(9)
C19 0.0345(13) 0.0253(11) 0.0485(15) -0.0081(10) 0.0012(11) -0.0078(10)
C20 0.0270(11) 0.0319(12) 0.0399(13) -0.0144(10) -0.0055(10) -0.0050(9)
C21 0.0201(10) 0.0304(11) 0.0258(11) -0.0118(9) -0.0016(8) 0.0006(8)
C22 0.0229(10) 0.0396(13) 0.0228(11) -0.0134(9) -0.0065(8) 0.0003(9)
C23 0.0214(10) 0.0384(12) 0.0164(10) -0.0068(9) -0.0034(8) 0.0066(9)
C24 0.0356(13) 0.0520(15) 0.0165(10) -0.0047(10) -0.0073(9) 0.0040(11)
C25 0.0475(14) 0.0552(16) 0.0169(11) 0.0076(10) -0.0063(10) 0.0074(12)
C26 0.0430(13) 0.0386(13) 0.0215(11) 0.0039(9) 0.0007(9) 0.0026(11)
C27 0.0280(11) 0.0307(11) 0.0159(10) -0.0031(8) -0.0029(8) 0.0034(9)
C28 0.0164(9) 0.0276(10) 0.0164(9) -0.0052(8) -0.0001(7) 0.0058(8)
C29 0.0104(8) 0.0130(8) 0.0146(9) -0.0023(7) -0.0024(7) 0.0016(7)
C30 0.0145(9) 0.0142(8) 0.0140(9) -0.0026(7) -0.0021(7) 0.0024(7)
C31 0.0144(9) 0.0169(9) 0.0119(8) -0.0015(7) 0.0004(7) 0.0032(7)
C32 0.0124(8) 0.0165(9) 0.0132(9) -0.0015(7) -0.0011(7) 0.0037(7)
C33 0.0179(10) 0.0299(11) 0.0268(11) 0.0044(9) 0.0005(8) -0.0037(8)
C34 0.0194(10) 0.0222(10) 0.0253(10) 0.0005(8) -0.0050(8) -0.0040(8)
C35 0.0134(9) 0.0297(11) 0.0313(11) -0.0010(9) 0.0011(8) 0.0025(8)
C36 0.0212(10) 0.0239(10) 0.0310(11) 0.0078(9) -0.0029(8) 0.0041(8)
C37 0.0381(12) 0.0290(11) 0.0179(10) -0.0007(8) 0.0039(9) -0.0014(9)
C38 0.0198(10) 0.0295(11) 0.0231(10) 0.0085(8) 0.0013(8) -0.0005(8)
C39 0.0183(10) 0.0355(12) 0.0314(12) -0.0004(9) -0.0079(9) -0.0004(9)
C40 0.0168(9) 0.0289(11) 0.0311(11) 0.0031(9) 0.0055(8) 0.0007(8)
C41 0.0148(9) 0.0328(11) 0.0351(12) -0.0059(9) 0.0060(8) 0.0042(8)
C42 0.0271(11) 0.0246(10) 0.0257(11) 0.0048(8) 0.0046(8) -0.0007(8)
C43 0.0300(11) 0.0275(11) 0.0262(11) 0.0072(9) -0.0038(9) 0.0082(9)
C44 0.0304(11) 0.0193(10) 0.0255(11) -0.0030(8) 0.0018(9) 0.0027(8)
C45 0.030(3) 0.124(7) 0.028(3) -0.012(4) 0.001(2) 0.013(4)
C46 0.035(2) 0.052(4) 0.023(2) -0.003(2) 0.0027(17) 0.026(2)
C47 0.041(4) 0.054(3) 0.020(2) 0.001(2) -0.002(2) 0.019(3)
C48 0.053(4) 0.037(2) 0.021(2) 0.0041(17) 0.000(3) 0.015(2)
C49 0.048(3) 0.043(3) 0.015(2) 0.0024(17) 0.0015(18) 0.011(2)
C50 0.032(2) 0.046(3) 0.015(2) 0.0026(18) 0.0064(17) 0.013(2)
C51 0.026(2) 0.040(3) 0.024(2) 0.001(2) 0.0074(17) 0.017(2)
C52 0.038(4) 0.077(8) 0.032(5) -0.005(5) 0.005(3) -0.007(5)
C53 0.032(3) 0.024(4) 0.017(3) 0.000(3) 0.011(3) 0.015(3)
C54 0.047(5) 0.030(4) 0.024(3) 0.002(3) 0.006(3) 0.008(3)
C55 0.051(6) 0.035(4) 0.022(4) 0.002(3) 0.009(4) 0.003(4)
C56 0.048(4) 0.043(4) 0.023(5) -0.006(3) 0.008(4) 0.000(3)
C57 0.037(4) 0.048(5) 0.022(4) 0.003(3) 0.004(3) 0.010(3)
C58 0.027(3) 0.036(4) 0.022(4) 0.000(3) 0.010(3) 0.023(3)

loop_
_atom_type_symbol
_atom_type_description
_atom_type_scat_dispersion_real
_atom_type_scat_dispersion_imag
_atom_type_scat_source
C C 0.0033 0.0016 'International Tables Vol C Tables 4.2.6.8 and 6.1.1.4'
H H 0.0000 0.0000 'International Tables Vol C Tables 4.2.6.8 and 6.1.1.4'
Si Si 0.0817 0.0704 'International Tables Vol C Tables 4.2.6.8 and 6.1.1.4'

loop_
_geom_angle_atom_site_label_1
_geom_angle_atom_site_label_2
_geom_angle_atom_site_label_3
_geom_angle
_geom_angle_site_symmetry_1
_geom_angle_site_symmetry_3
C1 Si1 C29 121.94(8) . .
C1 Si1 Si2 121.19(6) . .
C29 Si1 Si2 113.97(6) . .
C15 Si2 C32 121.38(8) . .
C15 Si2 Si1 122.87(6) . .
C32 Si2 Si1 111.46(6) . .
C34 Si3 C35 107.76(9) . .
C34 Si3 C33 104.78(9) . .
C35 Si3 C33 108.08(10) . .
C34 Si3 C29 111.32(8) . .
C35 Si3 C29 113.84(8) . .
C33 Si3 C29 110.59(8) . .
C36 Si4 C37 107.03(10) . .
C36 Si4 C38 108.38(9) . .
C37 Si4 C38 103.16(10) . .
C36 Si4 C29 111.96(9) . .
C37 Si4 C29 111.89(9) . .
C38 Si4 C29 113.85(8) . .
C40 Si5 C39 106.43(10) . .
C40 Si5 C41 107.19(10) . .
C39 Si5 C41 107.66(10) . .
C40 Si5 C32 110.27(8) . .
C39 Si5 C32 115.00(9) . .
C41 Si5 C32 109.96(9) . .
C43 Si6 C44 106.20(9) . .
C43 Si6 C42 105.69(10) . .
C44 Si6 C42 106.12(9) . .
C43 Si6 C32 114.63(9) . .
C44 Si6 C32 109.12(9) . .
C42 Si6 C32 114.46(8) . .
C14 C1 C2 118.90(17) . .
C14 C1 Si1 119.44(14) . .
C2 C1 Si1 121.65(14) . .
C1 C2 C3 123.22(17) . .
C1 C2 C7 119.95(19) . .
C3 C2 C7 116.83(18) . .
C4 C3 C2 122.1(2) . .
C6 C5 C4 120.0(2) . .
C5 C6 C7 121.6(2) . .
C9 C8 C7 122.13(18) . .
C11 C10 C9 121.39(19) . .
C10 C11 C12 120.1(2) . .
C13 C12 C11 120.2(2) . .
C12 C13 C14 122.28(19) . .
C1 C14 C13 122.94(17) . .
C1 C14 C9 120.29(18) . .
C13 C14 C9 116.76(18) . .
C8 C7 C6 121.6(2) . .
C8 C7 C2 119.40(19) . .
C6 C7 C2 119.0(2) . .
C28 C15 C16 118.81(17) . .
C28 C15 Si2 118.58(14) . .
C16 C15 Si2 122.57(14) . .
C15 C16 C17 124.00(17) . .
C15 C16 C21 119.85(18) . .
C17 C16 C21 116.14(18) . .
C18 C17 C16 122.55(19) . .
C8 C9 C10 121.65(19) . .
C8 C9 C14 119.07(19) . .
C10 C9 C14 119.3(2) . .
C3 C4 C5 120.4(2) . .
C17 C18 C19 120.5(2) . .
C20 C19 C18 119.7(2) . .
C19 C20 C21 121.7(2) . .
C22 C21 C20 121.09(19) . .
C22 C21 C16 119.52(19) . .
C20 C21 C16 119.4(2) . .
C23 C22 C21 121.82(18) . .
C22 C23 C24 121.61(19) . .
C22 C23 C28 119.21(19) . .
C24 C23 C28 119.2(2) . .
C25 C24 C23 121.6(2) . .
C24 C25 C26 119.7(2) . .
C27 C26 C25 120.4(2) . .
C26 C27 C28 122.25(19) . .
C15 C28 C27 122.56(17) . .
C15 C28 C23 120.63(19) . .
C27 C28 C23 116.81(18) . .
C30 C29 Si1 105.27(11) . .
C30 C29 Si3 106.88(11) . .
Si1 C29 Si3 112.01(9) . .
C30 C29 Si4 109.63(12) . .
Si1 C29 Si4 112.12(9) . .
Si3 C29 Si4 110.64(8) . .
C31 C30 C29 117.88(14) . .
C30 C31 C32 117.26(14) . .
C31 C32 Si2 104.67(11) . .
C31 C32 Si5 105.69(11) . .
Si2 C32 Si5 110.20(9) . .
C31 C32 Si6 107.73(11) . .
Si2 C32 Si6 115.21(9) . .
Si5 C32 Si6 112.56(9) . .
C47 C46 C51 120.0 . .
C47 C46 C45 122.0(4) . .
C51 C46 C45 117.9(4) . .
C46 C47 C48 120.0 . .
C47 C48 C49 120.0 . .
C50 C49 C48 120.0 . .
C49 C50 C51 120.0 . .
C50 C51 C46 120.0 . .
C54 C53 C58 120.0 . .
C54 C53 C52 116.5(7) . .
C58 C53 C52 123.5(7) . .
C53 C54 C55 120.0 . .
C56 C55 C54 120.0 . .
C57 C56 C55 120.0 . .
C56 C57 C58 120.0 . .
C57 C58 C53 120.0 . .

loop_
_geom_bond_atom_site_label_1
_geom_bond_atom_site_label_2
_geom_bond_distance
_geom_bond_site_symmetry_2
Si1 C1 1.8866(18) .
Si1 C29 1.8952(17) .
Si1 Si2 2.1525(7) .
Si2 C15 1.8883(18) .
Si2 C32 1.8961(17) .
Si3 C34 1.8669(19) .
Si3 C35 1.8690(19) .
Si3 C33 1.871(2) .
Si3 C29 1.9026(18) .
Si4 C36 1.8632(19) .
Si4 C37 1.871(2) .
Si4 C38 1.874(2) .
Si4 C29 1.9158(18) .
Si5 C40 1.866(2) .
Si5 C39 1.868(2) .
Si5 C41 1.876(2) .
Si5 C32 1.9066(18) .
Si6 C43 1.867(2) .
Si6 C44 1.871(2) .
Si6 C42 1.880(2) .
Si6 C32 1.9103(18) .
C1 C14 1.415(3) .
C1 C2 1.418(3) .
C2 C3 1.423(3) .
C2 C7 1.435(3) .
C3 C4 1.360(3) .
C5 C6 1.342(4) .
C5 C4 1.413(3) .
C6 C7 1.431(3) .
C8 C9 1.383(3) .
C8 C7 1.384(3) .
C10 C11 1.349(3) .
C10 C9 1.423(3) .
C11 C12 1.416(3) .
C12 C13 1.358(3) .
C13 C14 1.424(3) .
C14 C9 1.437(3) .
C15 C28 1.413(3) .
C15 C16 1.415(3) .
C16 C17 1.426(3) .
C16 C21 1.443(3) .
C17 C18 1.355(3) .
C18 C19 1.419(3) .
C19 C20 1.343(3) .
C20 C21 1.426(3) .
C21 C22 1.387(3) .
C22 C23 1.381(3) .
C23 C24 1.421(3) .
C23 C28 1.437(3) .
C24 C25 1.346(4) .
C25 C26 1.420(3) .
C26 C27 1.351(3) .
C27 C28 1.422(3) .
C29 C30 1.574(2) .
C30 C31 1.550(2) .
C31 C32 1.580(2) .
C45 C46 1.490(7) .
C46 C47 1.3900 .
C46 C51 1.3900 .
C47 C48 1.3900 .
C48 C49 1.3900 .
C49 C50 1.3900 .
C50 C51 1.3900 .
C52 C53 1.551(13) .
C53 C54 1.3900 .
C53 C58 1.3900 .
C54 C55 1.3900 .
C55 C56 1.3900 .
C56 C57 1.3900 .
C57 C58 1.3900 .

loop_
_geom_torsion_atom_site_label_1
_geom_torsion_atom_site_label_2
_geom_torsion_atom_site_label_3
_geom_torsion_atom_site_label_4
_geom_torsion
_geom_torsion_site_symmetry_1
_geom_torsion_site_symmetry_2
_geom_torsion_site_symmetry_3
_geom_torsion_site_symmetry_4
C29 Si1 C1 C14 -88.77(16) . . . .
Si2 Si1 C1 C14 111.67(13) . . . .
C29 Si1 C1 C2 90.11(16) . . . .
Si2 Si1 C1 C2 -69.45(16) . . . .
C14 C1 C2 C3 -175.04(17) . . . .
Si1 C1 C2 C3 6.1(2) . . . .
C14 C1 C2 C7 5.7(3) . . . .
Si1 C1 C2 C7 -173.19(13) . . . .
C1 C2 C3 C4 -177.23(18) . . . .
C7 C2 C3 C4 2.0(3) . . . .
C4 C5 C6 C7 0.3(3) . . . .
C9 C10 C11 C12 -0.3(3) . . . .
C10 C11 C12 C13 -0.4(3) . . . .
C11 C12 C13 C14 0.2(3) . . . .
C2 C1 C14 C13 176.17(17) . . . .
Si1 C1 C14 C13 -4.9(2) . . . .
C2 C1 C14 C9 -3.1(3) . . . .
Si1 C1 C14 C9 175.86(13) . . . .
C12 C13 C14 C1 -178.68(18) . . . .
C12 C13 C14 C9 0.6(3) . . . .
C9 C8 C7 C6 178.48(19) . . . .
C9 C8 C7 C2 -1.0(3) . . . .
C5 C6 C7 C8 -178.0(2) . . . .
C5 C6 C7 C2 1.5(3) . . . .
C1 C2 C7 C8 -3.8(3) . . . .
C3 C2 C7 C8 176.95(18) . . . .
C1 C2 C7 C6 176.71(18) . . . .
C3 C2 C7 C6 -2.6(3) . . . .
C32 Si2 C15 C28 -73.85(16) . . . .
Si1 Si2 C15 C28 131.41(13) . . . .
C32 Si2 C15 C16 103.86(16) . . . .
Si1 Si2 C15 C16 -50.87(17) . . . .
C28 C15 C16 C17 -175.81(17) . . . .
Si2 C15 C16 C17 6.5(3) . . . .
C28 C15 C16 C21 3.5(3) . . . .
Si2 C15 C16 C21 -174.16(14) . . . .
C15 C16 C17 C18 178.44(19) . . . .
C21 C16 C17 C18 -0.9(3) . . . .
C7 C8 C9 C10 -175.94(19) . . . .
C7 C8 C9 C14 3.7(3) . . . .
C11 C10 C9 C8 -179.22(19) . . . .
C11 C10 C9 C14 1.1(3) . . . .
C1 C14 C9 C8 -1.6(3) . . . .
C13 C14 C9 C8 179.13(17) . . . .
C1 C14 C9 C10 178.05(17) . . . .
C13 C14 C9 C10 -1.2(3) . . . .
C2 C3 C4 C5 -0.3(3) . . . .
C6 C5 C4 C3 -0.9(3) . . . .
C16 C17 C18 C19 1.0(3) . . . .
C17 C18 C19 C20 -0.1(3) . . . .
C18 C19 C20 C21 -1.0(4) . . . .
C19 C20 C21 C22 -178.1(2) . . . .
C19 C20 C21 C16 1.0(3) . . . .
C15 C16 C21 C22 -0.3(3) . . . .
C17 C16 C21 C22 179.09(18) . . . .
C15 C16 C21 C20 -179.49(18) . . . .
C17 C16 C21 C20 -0.1(3) . . . .
C20 C21 C22 C23 176.9(2) . . . .
C16 C21 C22 C23 -2.2(3) . . . .
C21 C22 C23 C24 -177.7(2) . . . .
C21 C22 C23 C28 1.5(3) . . . .
C22 C23 C24 C25 178.5(2) . . . .
C28 C23 C24 C25 -0.7(3) . . . .
C23 C24 C25 C26 -0.7(4) . . . .
C24 C25 C26 C27 1.0(4) . . . .
C25 C26 C27 C28 0.2(3) . . . .
C16 C15 C28 C27 175.01(18) . . . .
Si2 C15 C28 C27 -7.2(2) . . . .
C16 C15 C28 C23 -4.4(3) . . . .
Si2 C15 C28 C23 173.45(14) . . . .
C26 C27 C28 C15 179.12(19) . . . .
C26 C27 C28 C23 -1.5(3) . . . .
C22 C23 C28 C15 1.9(3) . . . .
C24 C23 C28 C15 -178.88(18) . . . .
C22 C23 C28 C27 -177.49(18) . . . .
C24 C23 C28 C27 1.7(3) . . . .
C1 Si1 C29 C30 -160.35(11) . . . .
Si2 Si1 C29 C30 0.57(13) . . . .
C1 Si1 C29 Si3 -44.56(13) . . . .
Si2 Si1 C29 Si3 116.36(7) . . . .
C1 Si1 C29 Si4 80.52(12) . . . .
Si2 Si1 C29 Si4 -118.57(7) . . . .
Si1 C29 C30 C31 -49.45(17) . . . .
Si3 C29 C30 C31 -168.72(12) . . . .
Si4 C29 C30 C31 71.33(16) . . . .
C29 C30 C31 C32 95.83(18) . . . .
C30 C31 C32 Si2 -59.10(17) . . . .
C30 C31 C32 Si5 -175.47(12) . . . .
C30 C31 C32 Si6 63.99(16) . . . .
C15 Si2 C32 C31 -149.44(11) . . . .
Si1 Si2 C32 C31 7.90(13) . . . .
C15 Si2 C32 Si5 -36.23(13) . . . .
Si1 Si2 C32 Si5 121.11(7) . . . .
C15 Si2 C32 Si6 92.45(11) . . . .
Si1 Si2 C32 Si6 -110.21(8) . . . .
C51 C46 C47 C48 0.0 . . . .
C45 C46 C47 C48 176.6(5) . . . .
C46 C47 C48 C49 0.0 . . . .
C47 C48 C49 C50 0.0 . . . .
C48 C49 C50 C51 0.0 . . . .
C49 C50 C51 C46 0.0 . . . .
C47 C46 C51 C50 0.0 . . . .
C45 C46 C51 C50 -176.7(5) . . . .
C58 C53 C54 C55 0.0 . . . .
C52 C53 C54 C55 -179.3(10) . . . .
C53 C54 C55 C56 0.0 . . . .
C54 C55 C56 C57 0.0 . . . .
C55 C56 C57 C58 0.0 . . . .
C56 C57 C58 C53 0.0 . . . .
C54 C53 C58 C57 0.0 . . . .
C52 C53 C58 C57 179.2(10) . . . .
